data_4000680
loop_
_publ_author_name
'Jiong Jiang'
'Susan M. Kauzlarich'

_publ_section_title
;
 Colossal Magnetoresistance in a Rare Earth Zintl Compound with a New
 Structure Type: EuIn2P2
;
_journal_issue 2
_journal_name_full 'Chem. Mater.'
_journal_page_first 435
_journal_page_last 441
_journal_paper_doi 10.1021/cm0520362
_journal_volume 18
_journal_year 2006
_chemical_formula_moiety 'Eu In2 P2'
_chemical_formula_sum 'Eu In2 P2'
_chemical_formula_weight 443.54
_space_group_IT_number 194
_symmetry_cell_setting hexagonal
_symmetry_space_group_name_Hall '-P 6c 2c'
_symmetry_space_group_name_H-M 'P 63/m m c'
_atom_sites_solution_primary direct
_atom_sites_solution_secondary difmap
_audit_creation_method SHELXL-97
_cell_angle_alpha 90.00
_cell_angle_beta 90.00
_cell_angle_gamma 120.00
_cell_formula_units_Z 2
_cell_length_a 4.0829(6)
_cell_length_b 4.0829(6)
_cell_length_c 17.595(4)
_cell_measurement_reflns_used 231
_cell_measurement_temperature 90(2)
_cell_measurement_theta_max 33.14
_cell_measurement_theta_min 2.31
_cell_volume 254.02(7)
_computing_cell_refinement 'SAINT (Bruker, 2005)'
_computing_data_collection 'Apex2 (Bruker, 2005)'
_computing_data_reduction SAINT
_computing_publication_material SHELXL97
_computing_structure_refinement 'SHELXL97 (Sheldrick, 1997)'
_computing_structure_solution 'SHELXS97 (Sheldrick, 1990)'
_diffrn_ambient_temperature 90(2)
_diffrn_detector_area_resol_mean 8.3
_diffrn_measured_fraction_theta_full 1.000
_diffrn_measured_fraction_theta_max 0.918
_diffrn_measurement_device_type 'Bruker Apex2'
_diffrn_measurement_method \w
_diffrn_radiation_monochromator graphite
_diffrn_radiation_source 'fine-focus sealed tube'
_diffrn_radiation_type MoK\a
_diffrn_radiation_wavelength 0.71073
_diffrn_reflns_av_R_equivalents 0.0265
_diffrn_reflns_av_sigmaI/netI 0.0115
_diffrn_reflns_limit_h_max 6
_diffrn_reflns_limit_h_min -6
_diffrn_reflns_limit_k_max 6
_diffrn_reflns_limit_k_min -6
_diffrn_reflns_limit_l_max 26
_diffrn_reflns_limit_l_min -27
_diffrn_reflns_number 4188
_diffrn_reflns_theta_full 30.00
_diffrn_reflns_theta_max 33.14
_diffrn_reflns_theta_min 2.31
_diffrn_standards_number 0
_exptl_absorpt_coefficient_mu 21.636
_exptl_absorpt_correction_T_max 0.3568
_exptl_absorpt_correction_T_min 0.2209
_exptl_absorpt_correction_type multi-scan
_exptl_absorpt_process_details 'SADABS 2.10 (Sheldrick, 2003)'
_exptl_crystal_colour black
_exptl_crystal_density_diffrn 5.799
_exptl_crystal_density_method 'not measured'
_exptl_crystal_description 'hexagonal plate'
_exptl_crystal_F_000 382
_exptl_crystal_size_max 0.10
_exptl_crystal_size_mid 0.07
_exptl_crystal_size_min 0.06
_refine_diff_density_max 0.900
_refine_diff_density_min -1.075
_refine_diff_density_rms 0.179
_refine_ls_extinction_coef 0.0182(10)
_refine_ls_extinction_expression Fc^*^=kFc[1+0.001xFc^2^\l^3^/sin(2\q)]^-1/4^
_refine_ls_extinction_method SHELXL
_refine_ls_goodness_of_fit_ref 1.589
_refine_ls_matrix_type full
_refine_ls_number_parameters 10
_refine_ls_number_reflns 231
_refine_ls_number_restraints 0
_refine_ls_restrained_S_all 1.589
_refine_ls_R_factor_all 0.0176
_refine_ls_R_factor_gt 0.0176
_refine_ls_shift/su_max 0.000
_refine_ls_shift/su_mean 0.000
_refine_ls_structure_factor_coef Fsqd
_refine_ls_weighting_details 'calc w=1/[\s^2^(Fo^2^)+(0.0000P)^2^+1.4308P] where P=(Fo^2^+2Fc^2^)/3'
_refine_ls_weighting_scheme calc
_refine_ls_wR_factor_gt 0.0345
_refine_ls_wR_factor_ref 0.0345
_reflns_number_gt 231
_reflns_number_total 231
_reflns_threshold_expression I>2\s(I)
_cod_depositor_comments
;
The following automatic conversions were performed:
'_symmetry_cell_setting' value 'Hexagonal' changed to 'hexagonal'
according to '/home/saulius/struct/CIF-dictionaries/cif_core.dic'
dictionary named 'cif_core.dic' version 2.4.1 from 2010-06-29.

Automatic conversion script
Id: cif_fix_enum 1527 2010-12-29 10:47:43Z saulius 
;
_cod_database_code 4000680

loop_
_symmetry_equiv_pos_as_xyz
'x, y, z'
'-y, x-y, z'
'-x+y, -x, z'
'-x, -y, z+1/2'
'y, -x+y, z+1/2'
'x-y, x, z+1/2'
'y, x, -z'
'x-y, -y, -z'
'-x, -x+y, -z'
'-y, -x, -z+1/2'
'-x+y, y, -z+1/2'
'x, x-y, -z+1/2'
'-x, -y, -z'
'y, -x+y, -z'
'x-y, x, -z'
'x, y, -z-1/2'
'-y, x-y, -z-1/2'
'-x+y, -x, -z-1/2'
'-y, -x, z'
'-x+y, y, z'
'x, x-y, z'
'y, x, z-1/2'
'x-y, -y, z-1/2'
'-x, -x+y, z-1/2'

loop_
_atom_site_label
_atom_site_type_symbol
_atom_site_fract_x
_atom_site_fract_y
_atom_site_fract_z
_atom_site_U_iso_or_equiv
_atom_site_adp_type
_atom_site_occupancy
_atom_site_symmetry_multiplicity
_atom_site_calc_flag
_atom_site_refinement_flags
Eu1 Eu 0.0000 0.0000 0.0000 0.00398(13) Uani 1 12 d S
In1 In -0.3333 0.3333 0.17155(2) 0.00429(13) Uani 1 6 d S
P1 P 0.3333 0.6667 0.10706(9) 0.0050(3) Uani 1 6 d S

loop_
_atom_site_aniso_label
_atom_site_aniso_U_11
_atom_site_aniso_U_22
_atom_site_aniso_U_33
_atom_site_aniso_U_23
_atom_site_aniso_U_13
_atom_site_aniso_U_12
Eu1 0.00405(15) 0.00405(15) 0.00385(19) 0.000 0.000 0.00202(8)
In1 0.00504(15) 0.00504(15) 0.00278(19) 0.000 0.000 0.00252(8)
P1 0.0054(4) 0.0054(4) 0.0043(6) 0.000 0.000 0.0027(2)

loop_
_atom_type_symbol
_atom_type_description
_atom_type_scat_dispersion_real
_atom_type_scat_dispersion_imag
_atom_type_scat_source
P P 0.1023 0.0942 'International Tables Vol C Tables 4.2.6.8 and 6.1.1.4'
In In -0.7276 1.3100 'International Tables Vol C Tables 4.2.6.8 and 6.1.1.4'
Eu Eu -0.1578 3.6682 'International Tables Vol C Tables 4.2.6.8 and 6.1.1.4'

loop_
_geom_angle_atom_site_label_1
_geom_angle_atom_site_label_2
_geom_angle_atom_site_label_3
_geom_angle
_geom_angle_site_symmetry_1
_geom_angle_site_symmetry_3
P1 Eu1 P1 180.00(5) 13 .
P1 Eu1 P1 85.15(4) 13 13_565
P1 Eu1 P1 94.85(4) . 13_565
P1 Eu1 P1 94.85(4) 13 1_545
P1 Eu1 P1 85.15(4) . 1_545
P1 Eu1 P1 180.00(5) 13_565 1_545
P1 Eu1 P1 85.15(4) 13 13_665
P1 Eu1 P1 94.85(4) . 13_665
P1 Eu1 P1 85.15(4) 13_565 13_665
P1 Eu1 P1 94.85(4) 1_545 13_665
P1 Eu1 P1 94.85(4) 13 1_445
P1 Eu1 P1 85.15(4) . 1_445
P1 Eu1 P1 94.85(4) 13_565 1_445
P1 Eu1 P1 85.15(4) 1_545 1_445
P1 Eu1 P1 180.00(5) 13_665 1_445
P1 Eu1 In1 42.909(15) 13 13_455
P1 Eu1 In1 137.091(16) . 13_455
P1 Eu1 In1 42.909(15) 13_565 13_455
P1 Eu1 In1 137.091(15) 1_545 13_455
P1 Eu1 In1 89.36(3) 13_665 13_455
P1 Eu1 In1 90.64(3) 1_445 13_455
P1 Eu1 In1 137.091(16) 13 1_655
P1 Eu1 In1 42.909(15) . 1_655
P1 Eu1 In1 137.091(15) 13_565 1_655
P1 Eu1 In1 42.909(15) 1_545 1_655
P1 Eu1 In1 90.64(3) 13_665 1_655
P1 Eu1 In1 89.36(3) 1_445 1_655
In1 Eu1 In1 180.000(7) 13_455 1_655
P1 Eu1 In1 137.091(15) 13 .
P1 Eu1 In1 42.909(15) . .
P1 Eu1 In1 90.64(3) 13_565 .
P1 Eu1 In1 89.36(3) 1_545 .
P1 Eu1 In1 137.091(15) 13_665 .
P1 Eu1 In1 42.909(15) 1_445 .
In1 Eu1 In1 115.579(13) 13_455 .
In1 Eu1 In1 64.421(13) 1_655 .
P1 Eu1 In1 42.909(15) 13 13
P1 Eu1 In1 137.091(15) . 13
P1 Eu1 In1 89.36(3) 13_565 13
P1 Eu1 In1 90.64(3) 1_545 13
P1 Eu1 In1 42.909(15) 13_665 13
P1 Eu1 In1 137.091(15) 1_445 13
In1 Eu1 In1 64.421(13) 13_455 13
In1 Eu1 In1 115.579(13) 1_655 13
In1 Eu1 In1 180.000(7) . 13
P1 Eu1 In1 90.64(3) 13 1_545
P1 Eu1 In1 89.36(3) . 1_545
P1 Eu1 In1 137.091(16) 13_565 1_545
P1 Eu1 In1 42.909(15) 1_545 1_545
P1 Eu1 In1 137.091(15) 13_665 1_545
P1 Eu1 In1 42.909(15) 1_445 1_545
In1 Eu1 In1 115.579(13) 13_455 1_545
In1 Eu1 In1 64.421(13) 1_655 1_545
In1 Eu1 In1 64.421(13) . 1_545
In1 Eu1 In1 115.579(13) 13 1_545
P1 Eu1 In1 89.36(3) 13 13_565
P1 Eu1 In1 90.64(3) . 13_565
P1 Eu1 In1 42.909(15) 13_565 13_565
P1 Eu1 In1 137.091(16) 1_545 13_565
P1 Eu1 In1 42.909(15) 13_665 13_565
P1 Eu1 In1 137.091(15) 1_445 13_565
In1 Eu1 In1 64.421(13) 13_455 13_565
In1 Eu1 In1 115.579(13) 1_655 13_565
In1 Eu1 In1 115.579(13) . 13_565
In1 Eu1 In1 64.421(13) 13 13_565
In1 Eu1 In1 180.0 1_545 13_565
P1 In1 P1 102.58(4) 1_445 .
P1 In1 P1 102.58(4) 1_445 1_455
P1 In1 P1 102.58(4) . 1_455
P1 In1 In1 115.70(3) 1_445 16_556
P1 In1 In1 115.70(3) . 16_556
P1 In1 In1 115.70(3) 1_455 16_556
P1 In1 Eu1 51.75(2) 1_445 1_455
P1 In1 Eu1 102.28(4) . 1_455
P1 In1 Eu1 51.75(2) 1_455 1_455
In1 In1 Eu1 142.012(8) 16_556 1_455
P1 In1 Eu1 51.75(2) 1_445 .
P1 In1 Eu1 51.75(2) . .
P1 In1 Eu1 102.28(4) 1_455 .
In1 In1 Eu1 142.012(8) 16_556 .
Eu1 In1 Eu1 64.421(13) 1_455 .
P1 In1 Eu1 102.28(4) 1_445 1_565
P1 In1 Eu1 51.75(2) . 1_565
P1 In1 Eu1 51.75(2) 1_455 1_565
In1 In1 Eu1 142.012(8) 16_556 1_565
Eu1 In1 Eu1 64.421(13) 1_455 1_565
Eu1 In1 Eu1 64.421(13) . 1_565
In1 P1 In1 102.58(4) 1_665 .
In1 P1 In1 102.58(4) 1_665 1_655
In1 P1 In1 102.58(4) . 1_655
In1 P1 Eu1 167.07(5) 1_665 .
In1 P1 Eu1 85.344(13) . .
In1 P1 Eu1 85.344(13) 1_655 .
In1 P1 Eu1 85.344(13) 1_665 1_565
In1 P1 Eu1 85.344(13) . 1_565
In1 P1 Eu1 167.07(5) 1_655 1_565
Eu1 P1 Eu1 85.15(4) . 1_565
In1 P1 Eu1 85.344(13) 1_665 1_665
In1 P1 Eu1 167.07(5) . 1_665
In1 P1 Eu1 85.344(13) 1_655 1_665
Eu1 P1 Eu1 85.15(4) . 1_665
Eu1 P1 Eu1 85.15(4) 1_565 1_665

loop_
_geom_bond_atom_site_label_1
_geom_bond_atom_site_label_2
_geom_bond_distance
_geom_bond_site_symmetry_2
Eu1 P1 3.0175(10) 13
Eu1 P1 3.0175(10) .
Eu1 P1 3.0175(11) 13_565
Eu1 P1 3.0175(11) 1_545
Eu1 P1 3.0175(10) 13_665
Eu1 P1 3.0175(10) 1_445
Eu1 In1 3.8299(6) 13_455
Eu1 In1 3.8299(6) 1_655
Eu1 In1 3.8299(6) .
Eu1 In1 3.8299(6) 13
Eu1 In1 3.8299(6) 1_545
Eu1 In1 3.8299(6) 13_565
In1 P1 2.6161(8) 1_445
In1 P1 2.6161(8) .
In1 P1 2.6161(8) 1_455
In1 In1 2.7608(10) 16_556
In1 Eu1 3.8299(6) 1_455
In1 Eu1 3.8299(6) 1_565
P1 In1 2.6161(8) 1_665
P1 In1 2.6161(8) 1_655
P1 Eu1 3.0175(10) 1_565
P1 Eu1 3.0175(10) 1_665
